data_7046999
loop_
_publ_author_name
'Trose, Michael'
'Burnett, Stuart'
'Bonyhady, Simon J.'
'Jones, Cameron'
'Cordes, David B.'
'Slawin, Alexandra M. Z.'
'Stasch, Andreas'

_publ_section_title
;
 Normal and abnormal NHC coordination in cationic hydride iodide complexes
 of aluminium.
;
_journal_issue 30
_journal_name_full 'Dalton transactions (Cambridge, England : 2003)'
_journal_page_first 10281
_journal_page_last 10287
_journal_paper_doi 10.1039/c8dt01798k
_journal_volume 47
_journal_year 2018
_chemical_formula_moiety 'C54 H72.25 Al I1.75 N4, 2(C6 H6), I'
_chemical_formula_sum 'C66 H84.25 Al I2.75 N4'
_chemical_formula_weight 1309.64
_space_group_crystal_system monoclinic
_space_group_IT_number 14
_space_group_name_Hall '-P 2yn'
_space_group_name_H-M_alt 'P 1 21/n 1'
_symmetry_space_group_name_Hall '-P 2yn'
_symmetry_space_group_name_H-M 'P 1 21/n 1'
_atom_sites_solution_hydrogens mixed
_atom_sites_solution_primary direct
_atom_sites_solution_secondary difmap
_audit_creation_date 2018-01-17
_audit_creation_method 'by CrystalStructure 4.2'
_audit_update_record
;
2018-04-30 deposited with the CCDC.
2018-07-11 downloaded from the CCDC.
;
_cell_angle_alpha 90.0000
_cell_angle_beta 93.201(2)
_cell_angle_gamma 90.0000
_cell_formula_units_Z 4
_cell_length_a 10.6622(2)
_cell_length_b 25.1991(5)
_cell_length_c 24.3924(6)
_cell_measurement_reflns_used 30154
_cell_measurement_temperature 173
_cell_measurement_theta_max 28.43
_cell_measurement_theta_min 1.80
_cell_volume 6543.5(2)
_computing_cell_refinement 'CrysAlisPro 1.171.38.43i (Rigaku OD, 2015)'
_computing_data_collection 'CrysAlisPro 1.171.38.43i (Rigaku OD, 2015)'
_computing_data_reduction 'CrysAlisPro 1.171.38.43i (Rigaku OD, 2015)'
_computing_molecular_graphics 'CrystalStructure 4.2'
_computing_publication_material 'CrystalStructure 4.2 (Rigaku, 2015)'
_computing_structure_refinement 'SHELXL Version 2016/6 (Sheldrick, 2008)'
_computing_structure_solution 'SHELXT Version 2014/5 (Sheldrick, 2014)'
_diffrn_ambient_temperature 173
_diffrn_detector_area_resol_mean 5.811
_diffrn_measured_fraction_theta_full 0.998
_diffrn_measured_fraction_theta_max 0.862
_diffrn_measurement_device_type 'Rigaku XtaLAB P200'
_diffrn_measurement_method \w
_diffrn_radiation_type 'Mo K\a'
_diffrn_radiation_wavelength 0.71075
_diffrn_reflns_av_R_equivalents 0.0321
_diffrn_reflns_Laue_measured_fraction_full 0.998
_diffrn_reflns_Laue_measured_fraction_max 0.862
_diffrn_reflns_limit_h_max 14
_diffrn_reflns_limit_h_min -13
_diffrn_reflns_limit_k_max 32
_diffrn_reflns_limit_k_min -34
_diffrn_reflns_limit_l_max 32
_diffrn_reflns_limit_l_min -32
_diffrn_reflns_number 84520
_diffrn_reflns_point_group_measured_fraction_full 0.998
_diffrn_reflns_point_group_measured_fraction_max 0.862
_diffrn_reflns_theta_full 25.242
_diffrn_reflns_theta_max 29.062
_diffrn_reflns_theta_min 1.672
_diffrn_standards_number 0
_exptl_absorpt_coefficient_mu 1.368
_exptl_absorpt_correction_T_max 0.934
_exptl_absorpt_correction_T_min 0.785
_exptl_absorpt_correction_type multi-scan
_exptl_absorpt_process_details
;
CrysAlisPro 1.171.38.43i (Rigaku Oxford Diffraction, 2015)
Empirical absorption correction using spherical harmonics,
 implemented in SCALE3 ABSPACK scaling algorithm.
;
_exptl_crystal_colour colourless
_exptl_crystal_density_diffrn 1.329
_exptl_crystal_density_method 'not measured'
_exptl_crystal_description prism
_exptl_crystal_F_000 2668.00
_exptl_crystal_size_max 0.180
_exptl_crystal_size_mid 0.130
_exptl_crystal_size_min 0.050
_refine_diff_density_max 2.12
_refine_diff_density_min -2.39
_refine_ls_extinction_method none
_refine_ls_goodness_of_fit_ref 1.052
_refine_ls_hydrogen_treatment mixed
_refine_ls_number_parameters 707
_refine_ls_number_reflns 15084
_refine_ls_number_restraints 15
_refine_ls_R_factor_all 0.0734
_refine_ls_R_factor_gt 0.0557
_refine_ls_shift/su_max 0.001
_refine_ls_structure_factor_coef Fsqd
_refine_ls_weighting_details 'w = 1/[\s^2^(Fo^2^)+(0.0914P)^2^+14.6331P] where P=(Fo^2^+2Fc^2^)/3'
_refine_ls_weighting_scheme calc
_refine_ls_wR_factor_gt 0.1658
_refine_ls_wR_factor_ref 0.1750
_reflns_Friedel_coverage 0.000
_reflns_number_gt 11781
_reflns_number_total 15088
_reflns_threshold_expression F^2^>2.0\s(F^2^)
_cod_data_source_file c8dt01798k2.cif
_cod_data_source_block cmpd_11
_cod_depositor_comments 'Adding full bibliography for 7046996--7046999.cif.'
_cod_database_code 7046999

loop_
_space_group_symop_id
_space_group_symop_operation_xyz
1 +X,+Y,+Z
2 1/2-X,1/2+Y,1/2-Z
3 -X,-Y,-Z
4 -1/2+X,-1/2-Y,-1/2+Z

loop_
_atom_site_label
_atom_site_type_symbol
_atom_site_fract_x
_atom_site_fract_y
_atom_site_fract_z
_atom_site_U_iso_or_equiv
_atom_site_adp_type
_atom_site_occupancy
_atom_site_site_symmetry_order
_atom_site_calc_flag
_atom_site_refinement_flags_posn
_atom_site_refinement_flags_adp
_atom_site_refinement_flags_occupancy
_atom_site_disorder_assembly
_atom_site_disorder_group
I1 I 0.42393(3) 0.45417(2) 0.34192(2) 0.05484(12) Uani 1 1 d . . . . .
I2 I 0.77185(5) 0.51572(2) 0.39877(2) 0.05512(14) Uani 0.75 1 d . . P A 1
I3 I 0.80937(4) 0.15422(2) 0.39868(2) 0.05169(12) Uani 1 1 d . . . . .
Al1 Al 0.66178(11) 0.45291(4) 0.33318(5) 0.0287(2) Uani 1 1 d D . . . .
H1 H 0.730(2) 0.4916(7) 0.3736(6) 0.034 Uiso 0.25 1 d D U P A 2
N1 N 0.6934(3) 0.33059(13) 0.31907(15) 0.0337(7) Uani 1 1 d . . . . .
N2 N 0.7405(4) 0.35583(14) 0.40098(15) 0.0382(8) Uani 1 1 d . . . . .
N3 N 0.7007(3) 0.52841(12) 0.23580(13) 0.0265(6) Uani 1 1 d . . . . .
N4 N 0.6440(3) 0.48177(12) 0.16445(12) 0.0249(6) Uani 1 1 d . . . . .
C1 C 0.7075(4) 0.37474(16) 0.35046(17) 0.0308(8) Uani 1 1 d . . . . .
C2 C 0.7159(5) 0.28516(17) 0.3498(2) 0.0430(10) Uani 1 1 d . . . . .
H2 H 0.711425 0.249596 0.336884 0.052 Uiso 1 1 calc R U . . .
C3 C 0.7448(5) 0.30083(18) 0.4004(2) 0.0466(11) Uani 1 1 d . . . . .
H3 H 0.764878 0.278498 0.431014 0.056 Uiso 1 1 calc R U . . .
C4 C 0.6691(4) 0.32762(15) 0.26025(18) 0.0320(8) Uani 1 1 d . . . . .
C5 C 0.7705(4) 0.33145(16) 0.2274(2) 0.0378(10) Uani 1 1 d . . . . .
C6 C 0.7453(5) 0.32648(19) 0.1706(2) 0.0479(11) Uani 1 1 d . . . . .
H6 H 0.812609 0.328605 0.146781 0.058 Uiso 1 1 calc R U . . .
C7 C 0.6253(6) 0.3186(2) 0.1487(2) 0.0533(13) Uani 1 1 d . . . . .
H7 H 0.610467 0.316383 0.110046 0.064 Uiso 1 1 calc R U . . .
C8 C 0.5262(5) 0.31384(19) 0.1822(2) 0.0478(11) Uani 1 1 d . . . . .
H8 H 0.443721 0.308303 0.166470 0.057 Uiso 1 1 calc R U . . .
C9 C 0.5462(4) 0.31712(17) 0.2391(2) 0.0383(9) Uani 1 1 d . . . . .
C10 C 0.9045(4) 0.3388(2) 0.2513(2) 0.0492(12) Uani 1 1 d . . . . .
H10 H 0.898985 0.351168 0.290090 0.059 Uiso 1 1 calc R U . . .
C11 C 0.9704(6) 0.2856(3) 0.2534(4) 0.098(3) Uani 1 1 d . . . . .
H11A H 0.988057 0.274547 0.216081 0.117 Uiso 1 1 calc R U . . .
H11B H 0.916335 0.259138 0.269748 0.117 Uiso 1 1 calc R U . . .
H11C H 1.049420 0.288555 0.275697 0.117 Uiso 1 1 calc R U . . .
C12 C 0.9768(5) 0.3801(2) 0.2217(3) 0.0677(17) Uani 1 1 d . . . . .
H12A H 0.988954 0.368126 0.184175 0.081 Uiso 1 1 calc R U . . .
H12B H 1.058799 0.385611 0.241097 0.081 Uiso 1 1 calc R U . . .
H12C H 0.929782 0.413555 0.220611 0.081 Uiso 1 1 calc R U . . .
C13 C 0.4384(5) 0.3081(2) 0.2763(2) 0.0524(12) Uani 1 1 d . . . . .
H13 H 0.463109 0.322888 0.313423 0.063 Uiso 1 1 calc R U . . .
C14 C 0.4179(8) 0.2476(3) 0.2821(3) 0.090(2) Uani 1 1 d . . . . .
H14A H 0.493370 0.231452 0.299733 0.108 Uiso 1 1 calc R U . . .
H14B H 0.401160 0.231970 0.245669 0.108 Uiso 1 1 calc R U . . .
H14C H 0.346095 0.241180 0.304627 0.108 Uiso 1 1 calc R U . . .
C15 C 0.3174(6) 0.3353(3) 0.2552(3) 0.078(2) Uani 1 1 d . . . . .
H15A H 0.282935 0.316752 0.222429 0.094 Uiso 1 1 calc R U . . .
H15B H 0.335323 0.372272 0.245887 0.094 Uiso 1 1 calc R U . . .
H15C H 0.256270 0.334377 0.283725 0.094 Uiso 1 1 calc R U . . .
C16 C 0.7788(5) 0.3854(2) 0.4498(2) 0.0492(12) Uani 1 1 d . . . . .
C17 C 0.9077(6) 0.3952(3) 0.4578(3) 0.0685(18) Uani 1 1 d . . . . .
C18 C 0.9444(10) 0.4224(4) 0.5050(4) 0.108(3) Uani 1 1 d D . . . .
H18 H 1.030819 0.430724 0.511839 0.129 Uiso 1 1 calc R U . . .
C19 C 0.8611(11) 0.4378(4) 0.5421(3) 0.120(4) Uani 1 1 d D . . . .
H19 H 0.890084 0.456286 0.574274 0.144 Uiso 1 1 calc R U . . .
C20 C 0.7335(10) 0.4267(3) 0.5334(3) 0.094(3) Uani 1 1 d D . . . .
H20 H 0.676142 0.437967 0.559458 0.113 Uiso 1 1 calc R U . . .
C21 C 0.6893(7) 0.3990(2) 0.4864(2) 0.0584(15) Uani 1 1 d . . . . .
C22 C 1.0035(6) 0.3760(3) 0.4175(3) 0.085(2) Uani 1 1 d D . . . .
H22A H 0.952620 0.360380 0.385750 0.101 Uiso 0.49(8) 1 calc R U P C 1
H22B H 0.965714 0.355576 0.385469 0.101 Uiso 0.51(8) 1 calc R U P C 2
C23 C 1.081(2) 0.3295(10) 0.4427(15) 0.090(10) Uani 0.49(8) 1 d D . P C 1
H23A H 1.125739 0.341268 0.476790 0.108 Uiso 0.49(8) 1 calc R U P C 1
H23B H 1.142207 0.317689 0.416699 0.108 Uiso 0.49(8) 1 calc R U P C 1
H23C H 1.025020 0.300057 0.450675 0.108 Uiso 0.49(8) 1 calc R U P C 1
C24A C 1.094(3) 0.4153(13) 0.392(2) 0.113(11) Uani 0.49(8) 1 d D . P C 1
H24D H 1.047155 0.447189 0.380216 0.135 Uiso 0.49(8) 1 calc R U P C 1
H24E H 1.130796 0.398790 0.360534 0.135 Uiso 0.49(8) 1 calc R U P C 1
H24F H 1.160231 0.424986 0.419621 0.135 Uiso 0.49(8) 1 calc R U P C 1
C23A C 1.118(6) 0.349(4) 0.447(2) 0.22(3) Uani 0.51(8) 1 d D . P C 2
H23D H 1.162318 0.327605 0.420109 0.263 Uiso 0.51(8) 1 calc R U P C 2
H23E H 1.090186 0.325659 0.475875 0.263 Uiso 0.51(8) 1 calc R U P C 2
H23F H 1.175247 0.375889 0.462668 0.263 Uiso 0.51(8) 1 calc R U P C 2
C24 C 1.068(4) 0.4278(14) 0.402(3) 0.16(2) Uani 0.51(8) 1 d D . P C 2
H24A H 1.007105 0.450828 0.381831 0.195 Uiso 0.51(8) 1 calc R U P C 2
H24B H 1.137240 0.419730 0.378177 0.195 Uiso 0.51(8) 1 calc R U P C 2
H24C H 1.101268 0.445835 0.435011 0.195 Uiso 0.51(8) 1 calc R U P C 2
C25 C 0.5543(6) 0.3833(2) 0.4781(2) 0.0623(15) Uani 1 1 d . . . . .
H25 H 0.537126 0.375237 0.438248 0.075 Uiso 1 1 calc R U . . .
C26 C 0.5308(8) 0.3327(3) 0.5106(4) 0.086(2) Uani 1 1 d . . . . .
H26A H 0.525605 0.341491 0.549587 0.104 Uiso 1 1 calc R U . . .
H26B H 0.599978 0.307693 0.506328 0.104 Uiso 1 1 calc R U . . .
H26C H 0.451676 0.316413 0.496869 0.104 Uiso 1 1 calc R U . . .
C27 C 0.4600(10) 0.4254(4) 0.4946(3) 0.103(3) Uani 1 1 d . . . . .
H27A H 0.471218 0.457738 0.473043 0.124 Uiso 1 1 calc R U . . .
H27B H 0.473945 0.433505 0.533742 0.124 Uiso 1 1 calc R U . . .
H27C H 0.374326 0.411990 0.487491 0.124 Uiso 1 1 calc R U . . .
C28 C 0.6787(3) 0.47653(14) 0.25599(16) 0.0261(7) Uani 1 1 d . . . . .
C29 C 0.6428(3) 0.44921(14) 0.20974(16) 0.0269(7) Uani 1 1 d . . . . .
H29 H 0.620048 0.412757 0.208772 0.032 Uiso 1 1 calc R U . . .
C30 C 0.6785(4) 0.53025(15) 0.18179(16) 0.0285(8) Uani 1 1 d . . . . .
H30 H 0.685901 0.560745 0.159290 0.034 Uiso 1 1 calc R U . . .
C31 C 0.7434(4) 0.57517(15) 0.26639(18) 0.0364(9) Uani 1 1 d . . . . .
C32 C 0.8717(5) 0.5844(2) 0.2716(2) 0.0481(11) Uani 1 1 d . . . . .
C33 C 0.9089(7) 0.6313(2) 0.2983(3) 0.0747(19) Uani 1 1 d . . . . .
H33 H 0.995768 0.639765 0.302251 0.090 Uiso 1 1 calc R U . . .
C34 C 0.8239(9) 0.6652(3) 0.3187(4) 0.091(3) Uani 1 1 d . . . . .
H34 H 0.852446 0.696565 0.337103 0.110 Uiso 1 1 calc R U . . .
C35 C 0.6970(7) 0.6547(2) 0.3132(3) 0.0729(18) Uani 1 1 d . . . . .
H35 H 0.639250 0.678940 0.327824 0.087 Uiso 1 1 calc R U . . .
C36 C 0.6522(5) 0.60898(19) 0.2865(2) 0.0475(11) Uani 1 1 d . . . . .
C37 C 0.9666(5) 0.5490(2) 0.2463(3) 0.0550(13) Uani 1 1 d . . . . .
H37 H 0.922941 0.515017 0.235877 0.066 Uiso 1 1 calc R U . . .
C38 C 1.0780(7) 0.5349(4) 0.2855(3) 0.087(2) Uani 1 1 d . . . . .
H38A H 1.047392 0.520858 0.319717 0.105 Uiso 1 1 calc R U . . .
H38B H 1.128406 0.566809 0.293396 0.105 Uiso 1 1 calc R U . . .
H38C H 1.129804 0.508080 0.268470 0.105 Uiso 1 1 calc R U . . .
C39 C 1.0125(7) 0.5734(4) 0.1938(3) 0.089(2) Uani 1 1 d . . . . .
H39A H 1.045599 0.609000 0.201723 0.107 Uiso 1 1 calc R U . . .
H39B H 0.942431 0.575652 0.166186 0.107 Uiso 1 1 calc R U . . .
H39C H 1.079032 0.551103 0.179866 0.107 Uiso 1 1 calc R U . . .
C40 C 0.5124(5) 0.5982(2) 0.2791(2) 0.0489(12) Uani 1 1 d . . . . .
H40 H 0.501233 0.560771 0.265917 0.059 Uiso 1 1 calc R U . . .
C41 C 0.4472(7) 0.6034(3) 0.3331(3) 0.0720(18) Uani 1 1 d . . . . .
H41A H 0.361706 0.589174 0.328454 0.086 Uiso 1 1 calc R U . . .
H41B H 0.443541 0.640928 0.343499 0.086 Uiso 1 1 calc R U . . .
H41C H 0.494461 0.583535 0.361921 0.086 Uiso 1 1 calc R U . . .
C42 C 0.4510(7) 0.6345(3) 0.2358(3) 0.0717(17) Uani 1 1 d . . . . .
H42A H 0.493721 0.630770 0.201433 0.086 Uiso 1 1 calc R U . . .
H42B H 0.457371 0.671383 0.248425 0.086 Uiso 1 1 calc R U . . .
H42C H 0.362319 0.624879 0.229508 0.086 Uiso 1 1 calc R U . . .
C43 C 0.6059(4) 0.46545(16) 0.10908(16) 0.0297(8) Uani 1 1 d . . . . .
C44 C 0.6959(4) 0.45482(18) 0.07178(18) 0.0383(9) Uani 1 1 d . . . . .
C45 C 0.6559(5) 0.4344(2) 0.0212(2) 0.0513(12) Uani 1 1 d . . . . .
H45 H 0.715623 0.426081 -0.004950 0.062 Uiso 1 1 calc R U . . .
C46 C 0.5304(6) 0.4262(2) 0.0085(2) 0.0543(13) Uani 1 1 d . . . . .
H46 H 0.504034 0.412299 -0.026463 0.065 Uiso 1 1 calc R U . . .
C47 C 0.4426(5) 0.4378(2) 0.0457(2) 0.0476(11) Uani 1 1 d . . . . .
H47 H 0.356264 0.432172 0.035685 0.057 Uiso 1 1 calc R U . . .
C48 C 0.4764(4) 0.45744(17) 0.09755(18) 0.0356(9) Uani 1 1 d . . . . .
C49 C 0.8366(4) 0.4650(2) 0.0846(2) 0.0485(12) Uani 1 1 d . . . . .
H49 H 0.850882 0.469273 0.125208 0.058 Uiso 1 1 calc R U . . .
C50 C 0.9178(5) 0.4188(3) 0.0664(3) 0.0632(15) Uani 1 1 d . . . . .
H50A H 1.004938 0.424347 0.080091 0.076 Uiso 1 1 calc R U . . .
H50B H 0.914022 0.417018 0.026174 0.076 Uiso 1 1 calc R U . . .
H50C H 0.886302 0.385534 0.081176 0.076 Uiso 1 1 calc R U . . .
C51 C 0.8743(6) 0.5166(2) 0.0573(3) 0.0647(16) Uani 1 1 d . . . . .
H51A H 0.855695 0.514159 0.017630 0.078 Uiso 1 1 calc R U . . .
H51B H 0.964484 0.522680 0.064700 0.078 Uiso 1 1 calc R U . . .
H51C H 0.827042 0.546162 0.072202 0.078 Uiso 1 1 calc R U . . .
C52 C 0.3802(4) 0.4726(2) 0.1385(2) 0.0435(11) Uani 1 1 d . . . . .
H52 H 0.420115 0.467886 0.176318 0.052 Uiso 1 1 calc R U . . .
C53 C 0.2635(6) 0.4377(3) 0.1336(3) 0.082(2) Uani 1 1 d . . . . .
H53A H 0.209551 0.449148 0.101946 0.098 Uiso 1 1 calc R U . . .
H53B H 0.217460 0.440714 0.167074 0.098 Uiso 1 1 calc R U . . .
H53C H 0.288545 0.400639 0.128461 0.098 Uiso 1 1 calc R U . . .
C54 C 0.3440(7) 0.5294(3) 0.1319(3) 0.080(2) Uani 1 1 d . . . . .
H54A H 0.294174 0.533998 0.097249 0.096 Uiso 1 1 calc R U . . .
H54B H 0.419848 0.551286 0.131576 0.096 Uiso 1 1 calc R U . . .
H54C H 0.294051 0.540179 0.162543 0.096 Uiso 1 1 calc R U . . .
C61 C 0.8569(8) 0.2371(4) 0.5431(3) 0.088(2) Uani 1 1 d . . . . .
H61 H 0.907701 0.228920 0.513491 0.106 Uiso 1 1 calc R U . . .
C62 C 0.7675(9) 0.2033(3) 0.5565(3) 0.082(2) Uani 1 1 d . . . . .
H62 H 0.754658 0.171544 0.536040 0.099 Uiso 1 1 calc R U . . .
C63 C 0.6946(7) 0.2138(3) 0.5990(3) 0.081(2) Uani 1 1 d . . . . .
H63 H 0.630985 0.189506 0.608070 0.097 Uiso 1 1 calc R U . . .
C64 C 0.7129(7) 0.2602(3) 0.6292(3) 0.0752(19) Uani 1 1 d . . . . .
H64 H 0.662918 0.267309 0.659347 0.090 Uiso 1 1 calc R U . . .
C65 C 0.8003(8) 0.2944(3) 0.6157(3) 0.077(2) Uani 1 1 d . . . . .
H65 H 0.811268 0.326365 0.636019 0.092 Uiso 1 1 calc R U . . .
C66 C 0.8767(8) 0.2842(4) 0.5721(4) 0.090(2) Uani 1 1 d . . . . .
H66 H 0.939835 0.308640 0.562601 0.108 Uiso 1 1 calc R U . . .
C71 C 0.8433(14) 0.2893(4) 0.0038(5) 0.152(6) Uani 1 1 d D . . . .
H71 H 0.862121 0.273115 0.038456 0.182 Uiso 1 1 calc R U . . .
C72 C 0.9379(10) 0.3067(4) -0.0272(4) 0.110(3) Uani 1 1 d D . . . .
H72 H 1.022831 0.302616 -0.013982 0.132 Uiso 1 1 calc R U . . .
C73 C 0.9114(9) 0.3297(3) -0.0767(4) 0.098(3) Uani 1 1 d D . . . .
H73 H 0.977995 0.341367 -0.098086 0.118 Uiso 1 1 calc R U . . .
C74 C 0.7913(11) 0.3363(4) -0.0960(4) 0.116(4) Uani 1 1 d D . . . .
H74 H 0.773873 0.354221 -0.129865 0.140 Uiso 1 1 calc R U . . .
C75 C 0.6951(11) 0.3175(5) -0.0673(7) 0.156(7) Uani 1 1 d D . . . .
H75 H 0.611398 0.319369 -0.082634 0.187 Uiso 1 1 calc R U . . .
C76 C 0.7189(13) 0.2956(5) -0.0158(6) 0.161(8) Uani 1 1 d D . . . .
H76 H 0.651769 0.285044 0.005804 0.193 Uiso 1 1 calc R U . . .

loop_
_atom_site_aniso_label
_atom_site_aniso_U_11
_atom_site_aniso_U_22
_atom_site_aniso_U_33
_atom_site_aniso_U_23
_atom_site_aniso_U_13
_atom_site_aniso_U_12
I1 0.03713(18) 0.0639(2) 0.0645(2) 0.01311(17) 0.01142(15) 0.00613(14)
I2 0.0658(3) 0.0493(3) 0.0488(3) -0.00234(19) -0.0098(2) -0.0069(2)
I3 0.0725(2) 0.03321(16) 0.0480(2) -0.00786(13) -0.00933(16) 0.01416(14)
Al1 0.0316(6) 0.0267(6) 0.0273(6) 0.0034(4) -0.0021(5) -0.0004(4)
N1 0.0343(18) 0.0238(15) 0.043(2) 0.0046(14) 0.0003(15) 0.0003(13)
N2 0.044(2) 0.0326(18) 0.0369(19) 0.0050(15) -0.0078(16) -0.0008(15)
N3 0.0294(16) 0.0214(14) 0.0286(16) -0.0006(12) 0.0009(13) -0.0021(12)
N4 0.0214(15) 0.0287(15) 0.0244(15) 0.0019(12) -0.0010(12) -0.0001(12)
C1 0.0246(18) 0.033(2) 0.035(2) 0.0065(16) -0.0011(15) -0.0015(15)
C2 0.052(3) 0.025(2) 0.050(3) 0.0057(19) -0.006(2) 0.0017(18)
C3 0.055(3) 0.029(2) 0.053(3) 0.012(2) -0.010(2) 0.004(2)
C4 0.038(2) 0.0194(16) 0.039(2) 0.0020(15) -0.0001(17) 0.0009(15)
C5 0.033(2) 0.0264(19) 0.054(3) -0.0004(18) 0.0067(19) 0.0036(16)
C6 0.057(3) 0.040(2) 0.048(3) -0.006(2) 0.013(2) 0.003(2)
C7 0.075(4) 0.043(3) 0.042(3) -0.008(2) 0.000(2) -0.007(2)
C8 0.052(3) 0.041(2) 0.049(3) -0.007(2) -0.006(2) -0.014(2)
C9 0.037(2) 0.030(2) 0.048(3) -0.0004(18) 0.0015(19) -0.0056(17)
C10 0.029(2) 0.053(3) 0.066(3) 0.001(2) 0.006(2) 0.005(2)
C11 0.046(3) 0.060(4) 0.186(9) 0.032(5) 0.007(4) 0.010(3)
C12 0.043(3) 0.058(3) 0.103(5) 0.008(3) 0.005(3) -0.010(2)
C13 0.034(2) 0.065(3) 0.058(3) 0.002(3) 0.002(2) -0.012(2)
C14 0.094(5) 0.088(5) 0.088(5) 0.015(4) 0.012(4) -0.050(4)
C15 0.037(3) 0.112(6) 0.085(5) -0.021(4) 0.000(3) -0.004(3)
C16 0.066(3) 0.041(2) 0.038(2) 0.008(2) -0.017(2) -0.011(2)
C17 0.070(4) 0.072(4) 0.059(3) 0.017(3) -0.027(3) -0.026(3)
C18 0.134(8) 0.108(6) 0.075(5) 0.015(5) -0.050(6) -0.065(6)
C19 0.199(12) 0.102(6) 0.053(4) -0.005(4) -0.039(6) -0.071(7)
C20 0.170(9) 0.069(4) 0.043(3) -0.008(3) -0.001(4) -0.030(5)
C21 0.099(5) 0.041(3) 0.034(3) 0.003(2) -0.004(3) -0.008(3)
C22 0.057(4) 0.102(6) 0.092(5) 0.025(4) -0.022(4) -0.024(4)
C23 0.067(12) 0.082(13) 0.12(2) 0.039(12) 0.006(10) 0.016(9)
C24A 0.078(15) 0.060(12) 0.21(3) 0.012(14) 0.058(18) 0.016(11)
C23A 0.17(4) 0.21(5) 0.28(6) 0.10(5) 0.03(4) 0.05(4)
C24 0.11(2) 0.085(18) 0.31(5) 0.06(3) 0.13(3) 0.024(17)
C25 0.086(4) 0.055(3) 0.046(3) 0.004(2) 0.011(3) 0.009(3)
C26 0.086(5) 0.078(5) 0.097(6) 0.023(4) 0.016(4) -0.011(4)
C27 0.134(8) 0.107(6) 0.071(5) 0.003(4) 0.029(5) 0.043(6)
C28 0.0234(17) 0.0231(17) 0.0319(19) 0.0029(14) 0.0006(14) 0.0002(14)
C29 0.0255(18) 0.0218(17) 0.033(2) 0.0034(14) -0.0006(15) 0.0000(14)
C30 0.0271(19) 0.0267(18) 0.032(2) 0.0044(15) 0.0018(15) -0.0033(14)
C31 0.049(3) 0.0222(18) 0.037(2) 0.0000(16) -0.0035(19) -0.0085(17)
C32 0.052(3) 0.041(2) 0.051(3) -0.001(2) -0.006(2) -0.015(2)
C33 0.073(4) 0.051(3) 0.098(5) -0.011(3) -0.018(4) -0.029(3)
C34 0.114(7) 0.049(4) 0.108(6) -0.028(4) -0.022(5) -0.026(4)
C35 0.093(5) 0.043(3) 0.082(5) -0.022(3) -0.002(4) 0.000(3)
C36 0.062(3) 0.034(2) 0.047(3) -0.008(2) 0.001(2) -0.003(2)
C37 0.037(3) 0.057(3) 0.070(4) 0.005(3) -0.007(2) -0.014(2)
C38 0.052(4) 0.116(6) 0.091(5) 0.024(5) -0.018(4) 0.001(4)
C39 0.053(4) 0.128(7) 0.087(5) 0.022(5) 0.007(3) 0.004(4)
C40 0.056(3) 0.042(3) 0.050(3) -0.003(2) 0.011(2) 0.012(2)
C41 0.079(4) 0.081(4) 0.058(4) -0.011(3) 0.020(3) 0.020(3)
C42 0.081(4) 0.066(4) 0.068(4) 0.009(3) -0.005(3) 0.006(3)
C43 0.032(2) 0.0304(19) 0.0262(19) 0.0012(15) 0.0002(15) -0.0007(15)
C44 0.038(2) 0.043(2) 0.034(2) 0.0008(18) 0.0015(18) -0.0017(18)
C45 0.060(3) 0.060(3) 0.035(2) -0.010(2) 0.007(2) 0.002(2)
C46 0.069(4) 0.058(3) 0.034(2) -0.007(2) -0.010(2) -0.008(3)
C47 0.045(3) 0.051(3) 0.046(3) 0.001(2) -0.014(2) -0.009(2)
C48 0.035(2) 0.037(2) 0.034(2) 0.0070(17) -0.0041(17) -0.0040(17)
C49 0.035(2) 0.070(3) 0.041(3) -0.007(2) 0.0104(19) -0.001(2)
C50 0.046(3) 0.078(4) 0.066(4) 0.004(3) 0.014(3) 0.012(3)
C51 0.048(3) 0.069(4) 0.078(4) -0.004(3) 0.018(3) -0.009(3)
C52 0.027(2) 0.060(3) 0.042(2) 0.009(2) -0.0036(18) -0.002(2)
C53 0.048(3) 0.099(5) 0.100(5) -0.001(4) 0.018(3) -0.021(3)
C54 0.073(4) 0.076(4) 0.097(5) 0.005(4) 0.045(4) 0.018(3)
C61 0.097(6) 0.115(7) 0.052(4) 0.013(4) 0.000(4) 0.041(5)
C62 0.108(6) 0.073(5) 0.064(4) -0.002(4) -0.015(4) 0.021(4)
C63 0.084(5) 0.067(4) 0.089(5) 0.015(4) -0.007(4) 0.001(4)
C64 0.083(5) 0.080(5) 0.062(4) 0.008(3) 0.004(3) 0.027(4)
C65 0.090(5) 0.063(4) 0.073(4) -0.002(3) -0.027(4) 0.012(4)
C66 0.078(5) 0.098(6) 0.093(6) 0.035(5) -0.019(4) 0.001(4)
C71 0.29(2) 0.071(6) 0.098(7) 0.004(5) 0.059(11) 0.034(10)
C72 0.101(7) 0.101(7) 0.124(8) -0.023(6) -0.021(6) 0.033(6)
C73 0.105(7) 0.082(5) 0.109(7) -0.001(5) 0.015(6) -0.002(5)
C74 0.152(10) 0.083(6) 0.112(8) -0.017(5) -0.013(8) 0.047(7)
C75 0.077(7) 0.134(12) 0.253(19) -0.108(13) -0.015(10) 0.025(7)
C76 0.151(13) 0.093(9) 0.252(19) -0.081(11) 0.120(14) -0.044(9)

loop_
_atom_type_symbol
_atom_type_description
_atom_type_scat_dispersion_real
_atom_type_scat_dispersion_imag
_atom_type_scat_source
C C 0.0033 0.0016
;
International Tables for Crystallography
(Vol. C, Tables 4.2.6.8 and 6.1.1.4)
;
H H 0.0000 0.0000
;
International Tables for Crystallography
(Vol. C, Table 6.1.1.4)
;
Al Al 0.0645 0.0514
;
International Tables for Crystallography
(Vol. C, Tables 4.2.6.8 and 6.1.1.4)
;
I I -0.4742 1.8119
;
International Tables for Crystallography
(Vol. C, Tables 4.2.6.8 and 6.1.1.4)
;
N N 0.0061 0.0033
;
International Tables for Crystallography
(Vol. C, Tables 4.2.6.8 and 6.1.1.4)
;

loop_
_geom_angle_atom_site_label_1
_geom_angle_atom_site_label_2
_geom_angle_atom_site_label_3
_geom_angle
C28 Al1 C1 116.40(16)
C28 Al1 I2 110.62(12)
C1 Al1 I2 112.11(12)
C28 Al1 I1 102.57(12)
C1 Al1 I1 102.62(11)
I2 Al1 I1 111.81(5)
C28 Al1 H1 110.7(6)
C1 Al1 H1 112.1(8)
I1 Al1 H1 111.8(9)
C1 N1 C2 111.3(4)
C1 N1 C4 127.7(3)
C2 N1 C4 120.7(3)
C1 N2 C3 110.5(4)
C1 N2 C16 128.2(4)
C3 N2 C16 121.1(4)
C30 N3 C28 110.6(3)
C30 N3 C31 121.0(3)
C28 N3 C31 128.4(3)
C30 N4 C29 107.8(3)
C30 N4 C43 127.7(3)
C29 N4 C43 124.4(3)
N2 C1 N1 104.0(3)
N2 C1 Al1 124.7(3)
N1 C1 Al1 130.6(3)
C3 C2 N1 106.5(4)
C3 C2 H2 126.7
N1 C2 H2 126.7
C2 C3 N2 107.7(4)
C2 C3 H3 126.2
N2 C3 H3 126.2
C5 C4 C9 122.9(4)
C5 C4 N1 117.9(4)
C9 C4 N1 119.0(4)
C4 C5 C6 116.9(4)
C4 C5 C10 122.1(4)
C6 C5 C10 120.9(4)
C7 C6 C5 121.3(5)
C7 C6 H6 119.3
C5 C6 H6 119.3
C6 C7 C8 120.8(5)
C6 C7 H7 119.6
C8 C7 H7 119.6
C7 C8 C9 120.4(5)
C7 C8 H8 119.8
C9 C8 H8 119.8
C8 C9 C4 117.6(4)
C8 C9 C13 120.4(4)
C4 C9 C13 122.0(4)
C12 C10 C11 112.3(5)
C12 C10 C5 113.2(5)
C11 C10 C5 109.2(5)
C12 C10 H10 107.3
C11 C10 H10 107.3
C5 C10 H10 107.3
C10 C11 H11A 109.5
C10 C11 H11B 109.5
H11A C11 H11B 109.5
C10 C11 H11C 109.5
H11A C11 H11C 109.5
H11B C11 H11C 109.5
C10 C12 H12A 109.5
C10 C12 H12B 109.5
H12A C12 H12B 109.5
C10 C12 H12C 109.5
H12A C12 H12C 109.5
H12B C12 H12C 109.5
C9 C13 C15 112.7(5)
C9 C13 C14 108.4(5)
C15 C13 C14 110.6(5)
C9 C13 H13 108.3
C15 C13 H13 108.3
C14 C13 H13 108.3
C13 C14 H14A 109.5
C13 C14 H14B 109.5
H14A C14 H14B 109.5
C13 C14 H14C 109.5
H14A C14 H14C 109.5
H14B C14 H14C 109.5
C13 C15 H15A 109.5
C13 C15 H15B 109.5
H15A C15 H15B 109.5
C13 C15 H15C 109.5
H15A C15 H15C 109.5
H15B C15 H15C 109.5
C21 C16 C17 124.9(5)
C21 C16 N2 119.1(5)
C17 C16 N2 115.8(5)
C18 C17 C16 115.8(8)
C18 C17 C22 121.6(7)
C16 C17 C22 122.6(6)
C19 C18 C17 122.1(8)
C19 C18 H18 118.9
C17 C18 H18 118.9
C18 C19 C20 120.7(7)
C18 C19 H19 119.6
C20 C19 H19 119.6
C19 C20 C21 120.4(8)
C19 C20 H20 119.8
C21 C20 H20 119.8
C16 C21 C20 116.0(7)
C16 C21 C25 122.6(5)
C20 C21 C25 121.4(6)
C24A C22 C17 120.5(18)
C17 C22 C24 102(2)
C17 C22 C23A 113(2)
C24 C22 C23A 98(4)
C24A C22 C23 108.5(19)
C17 C22 C23 110.2(14)
C24A C22 H22A 105.5
C17 C22 H22A 105.5
C23 C22 H22A 105.5
C17 C22 H22B 114.1
C24 C22 H22B 114.1
C23A C22 H22B 114.1
C22 C23 H23A 109.5
C22 C23 H23B 109.5
H23A C23 H23B 109.5
C22 C23 H23C 109.5
H23A C23 H23C 109.5
H23B C23 H23C 109.5
C22 C24A H24D 109.5
C22 C24A H24E 109.5
H24D C24A H24E 109.5
C22 C24A H24F 109.5
H24D C24A H24F 109.5
H24E C24A H24F 109.5
C22 C23A H23D 109.5
C22 C23A H23E 109.5
H23D C23A H23E 109.5
C22 C23A H23F 109.5
H23D C23A H23F 109.5
H23E C23A H23F 109.5
C22 C24 H24A 109.5
C22 C24 H24B 109.5
H24A C24 H24B 109.5
C22 C24 H24C 109.5
H24A C24 H24C 109.5
H24B C24 H24C 109.5
C21 C25 C26 109.5(5)
C21 C25 C27 115.0(6)
C26 C25 C27 108.2(6)
C21 C25 H25 108.0
C26 C25 H25 108.0
C27 C25 H25 108.0
C25 C26 H26A 109.5
C25 C26 H26B 109.5
H26A C26 H26B 109.5
C25 C26 H26C 109.5
H26A C26 H26C 109.5
H26B C26 H26C 109.5
C25 C27 H27A 109.5
C25 C27 H27B 109.5
H27A C27 H27B 109.5
C25 C27 H27C 109.5
H27A C27 H27C 109.5
H27B C27 H27C 109.5
C29 C28 N3 102.9(3)
C29 C28 Al1 126.7(3)
N3 C28 Al1 128.9(3)
C28 C29 N4 110.5(3)
C28 C29 H29 124.8
N4 C29 H29 124.8
N3 C30 N4 108.2(3)
N3 C30 H30 125.9
N4 C30 H30 125.9
C32 C31 C36 124.4(4)
C32 C31 N3 117.5(4)
C36 C31 N3 118.0(4)
C31 C32 C33 116.0(5)
C31 C32 C37 123.0(4)
C33 C32 C37 120.8(5)
C34 C33 C32 121.6(6)
C34 C33 H33 119.2
C32 C33 H33 119.2
C33 C34 C35 121.0(6)
C33 C34 H34 119.5
C35 C34 H34 119.5
C34 C35 C36 120.8(6)
C34 C35 H35 119.6
C36 C35 H35 119.6
C35 C36 C31 116.1(5)
C35 C36 C40 120.9(5)
C31 C36 C40 123.0(4)
C32 C37 C38 113.5(6)
C32 C37 C39 111.0(5)
C38 C37 C39 110.1(5)
C32 C37 H37 107.3
C38 C37 H37 107.3
C39 C37 H37 107.3
C37 C38 H38A 109.5
C37 C38 H38B 109.5
H38A C38 H38B 109.5
C37 C38 H38C 109.5
H38A C38 H38C 109.5
H38B C38 H38C 109.5
C37 C39 H39A 109.5
C37 C39 H39B 109.5
H39A C39 H39B 109.5
C37 C39 H39C 109.5
H39A C39 H39C 109.5
H39B C39 H39C 109.5
C36 C40 C42 110.9(5)
C36 C40 C41 111.9(5)
C42 C40 C41 110.3(5)
C36 C40 H40 107.8
C42 C40 H40 107.8
C41 C40 H40 107.8
C40 C41 H41A 109.5
C40 C41 H41B 109.5
H41A C41 H41B 109.5
C40 C41 H41C 109.5
H41A C41 H41C 109.5
H41B C41 H41C 109.5
C40 C42 H42A 109.5
C40 C42 H42B 109.5
H42A C42 H42B 109.5
C40 C42 H42C 109.5
H42A C42 H42C 109.5
H42B C42 H42C 109.5
C44 C43 C48 123.3(4)
C44 C43 N4 120.0(4)
C48 C43 N4 116.6(3)
C45 C44 C43 117.9(4)
C45 C44 C49 119.5(4)
C43 C44 C49 122.6(4)
C46 C45 C44 120.4(5)
C46 C45 H45 119.8
C44 C45 H45 119.8
C47 C46 C45 120.8(5)
C47 C46 H46 119.6
C45 C46 H46 119.6
C46 C47 C48 121.8(5)
C46 C47 H47 119.1
C48 C47 H47 119.1
C47 C48 C43 115.8(4)
C47 C48 C52 122.6(4)
C43 C48 C52 121.5(4)
C51 C49 C50 110.8(4)
C51 C49 C44 109.4(5)
C50 C49 C44 112.0(5)
C51 C49 H49 108.2
C50 C49 H49 108.2
C44 C49 H49 108.2
C49 C50 H50A 109.5
C49 C50 H50B 109.5
H50A C50 H50B 109.5
C49 C50 H50C 109.5
H50A C50 H50C 109.5
H50B C50 H50C 109.5
C49 C51 H51A 109.5
C49 C51 H51B 109.5
H51A C51 H51B 109.5
C49 C51 H51C 109.5
H51A C51 H51C 109.5
H51B C51 H51C 109.5
C54 C52 C48 110.5(4)
C54 C52 C53 109.9(5)
C48 C52 C53 112.4(5)
C54 C52 H52 108.0
C48 C52 H52 108.0
C53 C52 H52 108.0
C52 C53 H53A 109.5
C52 C53 H53B 109.5
H53A C53 H53B 109.5
C52 C53 H53C 109.5
H53A C53 H53C 109.5
H53B C53 H53C 109.5
C52 C54 H54A 109.5
C52 C54 H54B 109.5
H54A C54 H54B 109.5
C52 C54 H54C 109.5
H54A C54 H54C 109.5
H54B C54 H54C 109.5
C62 C61 C66 120.7(8)
C62 C61 H61 119.6
C66 C61 H61 119.6
C61 C62 C63 120.8(8)
C61 C62 H62 119.6
C63 C62 H62 119.6
C62 C63 C64 120.0(8)
C62 C63 H63 120.0
C64 C63 H63 120.0
C65 C64 C63 119.7(7)
C65 C64 H64 120.1
C63 C64 H64 120.1
C64 C65 C66 121.2(7)
C64 C65 H65 119.4
C66 C65 H65 119.4
C61 C66 C65 117.6(8)
C61 C66 H66 121.2
C65 C66 H66 121.2
C72 C71 C76 119.4(11)
C72 C71 H71 120.3
C76 C71 H71 120.3
C73 C72 C71 120.5(9)
C73 C72 H72 119.8
C71 C72 H72 119.8
C74 C73 C72 120.6(9)
C74 C73 H73 119.7
C72 C73 H73 119.7
C73 C74 C75 120.4(10)
C73 C74 H74 119.8
C75 C74 H74 119.8
C74 C75 C76 120.2(12)
C74 C75 H75 119.9
C76 C75 H75 119.9
C75 C76 C71 118.7(12)
C75 C76 H76 120.7
C71 C76 H76 120.7

loop_
_geom_bond_atom_site_label_1
_geom_bond_atom_site_label_2
_geom_bond_distance
I1 Al1 2.5570(13)
I2 Al1 2.4964(13)
Al1 C28 1.992(4)
Al1 C1 2.067(4)
Al1 H1 1.539(10)
N1 C1 1.354(5)
N1 C2 1.382(5)
N1 C4 1.446(6)
N2 C1 1.349(5)
N2 C3 1.387(6)
N2 C16 1.444(6)
N3 C30 1.326(5)
N3 C28 1.421(5)
N3 C31 1.454(5)
N4 C30 1.338(5)
N4 C29 1.377(5)
N4 C43 1.448(5)
C2 C3 1.317(7)
C2 H2 0.9500
C3 H3 0.9500
C4 C5 1.385(6)
C4 C9 1.407(6)
C5 C6 1.401(7)
C5 C10 1.524(7)
C6 C7 1.373(8)
C6 H6 0.9500
C7 C8 1.376(8)
C7 H7 0.9500
C8 C9 1.395(7)
C8 H8 0.9500
C9 C13 1.520(7)
C10 C12 1.504(8)
C10 C11 1.514(8)
C10 H10 1.0000
C11 H11A 0.9800
C11 H11B 0.9800
C11 H11C 0.9800
C12 H12A 0.9800
C12 H12B 0.9800
C12 H12C 0.9800
C13 C15 1.524(8)
C13 C14 1.548(9)
C13 H13 1.0000
C14 H14A 0.9800
C14 H14B 0.9800
C14 H14C 0.9800
C15 H15A 0.9800
C15 H15B 0.9800
C15 H15C 0.9800
C16 C21 1.386(8)
C16 C17 1.400(8)
C17 C18 1.379(10)
C17 C22 1.535(11)
C18 C19 1.360(12)
C18 H18 0.9500
C19 C20 1.393(12)
C19 H19 0.9500
C20 C21 1.400(8)
C20 H20 0.9500
C21 C25 1.496(9)
C22 C24A 1.533(17)
C22 C24 1.535(17)
C22 C23A 1.541(19)
C22 C23 1.542(15)
C22 H22A 1.0000
C22 H22B 1.0000
C23 H23A 0.9800
C23 H23B 0.9800
C23 H23C 0.9800
C24A H24D 0.9800
C24A H24E 0.9800
C24A H24F 0.9800
C23A H23D 0.9800
C23A H23E 0.9800
C23A H23F 0.9800
C24 H24A 0.9800
C24 H24B 0.9800
C24 H24C 0.9800
C25 C26 1.531(9)
C25 C27 1.532(10)
C25 H25 1.0000
C26 H26A 0.9800
C26 H26B 0.9800
C26 H26C 0.9800
C27 H27A 0.9800
C27 H27B 0.9800
C27 H27C 0.9800
C28 C29 1.358(5)
C29 H29 0.9500
C30 H30 0.9500
C31 C32 1.386(7)
C31 C36 1.402(7)
C32 C33 1.396(7)
C32 C37 1.508(8)
C33 C34 1.360(11)
C33 H33 0.9500
C34 C35 1.378(11)
C34 H34 0.9500
C35 C36 1.395(7)
C35 H35 0.9500
C36 C40 1.517(8)
C37 C38 1.523(8)
C37 C39 1.526(9)
C37 H37 1.0000
C38 H38A 0.9800
C38 H38B 0.9800
C38 H38C 0.9800
C39 H39A 0.9800
C39 H39B 0.9800
C39 H39C 0.9800
C40 C42 1.519(8)
C40 C41 1.530(7)
C40 H40 1.0000
C41 H41A 0.9800
C41 H41B 0.9800
C41 H41C 0.9800
C42 H42A 0.9800
C42 H42B 0.9800
C42 H42C 0.9800
C43 C44 1.384(6)
C43 C48 1.408(6)
C44 C45 1.382(7)
C44 C49 1.538(7)
C45 C46 1.372(8)
C45 H45 0.9500
C46 C47 1.370(8)
C46 H46 0.9500
C47 C48 1.387(7)
C47 H47 0.9500
C48 C52 1.521(7)
C49 C51 1.524(8)
C49 C50 1.531(8)
C49 H49 1.0000
C50 H50A 0.9800
C50 H50B 0.9800
C50 H50C 0.9800
C51 H51A 0.9800
C51 H51B 0.9800
C51 H51C 0.9800
C52 C54 1.488(8)
C52 C53 1.523(8)
C52 H52 1.0000
C53 H53A 0.9800
C53 H53B 0.9800
C53 H53C 0.9800
C54 H54A 0.9800
C54 H54B 0.9800
C54 H54C 0.9800
C61 C62 1.331(12)
C61 C66 1.392(12)
C61 H61 0.9500
C62 C63 1.355(11)
C62 H62 0.9500
C63 C64 1.388(11)
C63 H63 0.9500
C64 C65 1.324(11)
C64 H64 0.9500
C65 C66 1.399(12)
C65 H65 0.9500
C66 H66 0.9500
C71 C72 1.367(9)
C71 C76 1.393(9)
C71 H71 0.9500
C72 C73 1.356(8)
C72 H72 0.9500
C73 C74 1.349(8)
C73 H73 0.9500
C74 C75 1.360(9)
C74 H74 0.9500
C75 C76 1.382(9)
C75 H75 0.9500
C76 H76 0.9500

loop_
_geom_torsion_atom_site_label_1
_geom_torsion_atom_site_label_2
_geom_torsion_atom_site_label_3
_geom_torsion_atom_site_label_4
_geom_torsion
C3 N2 C1 N1 -0.8(5)
C16 N2 C1 N1 173.7(5)
C3 N2 C1 Al1 170.0(3)
C16 N2 C1 Al1 -15.5(7)
C2 N1 C1 N2 0.7(5)
C4 N1 C1 N2 -174.1(4)
C2 N1 C1 Al1 -169.3(3)
C4 N1 C1 Al1 15.9(6)
C1 N1 C2 C3 -0.3(5)
C4 N1 C2 C3 174.9(4)
N1 C2 C3 N2 -0.2(6)
C1 N2 C3 C2 0.6(6)
C16 N2 C3 C2 -174.4(5)
C1 N1 C4 C5 83.2(5)
C2 N1 C4 C5 -91.1(5)
C1 N1 C4 C9 -101.4(5)
C2 N1 C4 C9 84.3(5)
C9 C4 C5 C6 2.5(6)
N1 C4 C5 C6 177.7(4)
C9 C4 C5 C10 -175.4(4)
N1 C4 C5 C10 -0.2(6)
C4 C5 C6 C7 0.5(7)
C10 C5 C6 C7 178.4(5)
C5 C6 C7 C8 -1.8(8)
C6 C7 C8 C9 0.2(8)
C7 C8 C9 C4 2.7(7)
C7 C8 C9 C13 -175.8(5)
C5 C4 C9 C8 -4.1(6)
N1 C4 C9 C8 -179.2(4)
C5 C4 C9 C13 174.4(4)
N1 C4 C9 C13 -0.7(6)
C4 C5 C10 C12 -135.4(5)
C6 C5 C10 C12 46.8(6)
C4 C5 C10 C11 98.6(6)
C6 C5 C10 C11 -79.2(7)
C8 C9 C13 C15 -42.8(7)
C4 C9 C13 C15 138.8(5)
C8 C9 C13 C14 80.0(6)
C4 C9 C13 C14 -98.4(6)
C1 N2 C16 C21 93.9(6)
C3 N2 C16 C21 -92.1(6)
C1 N2 C16 C17 -89.9(6)
C3 N2 C16 C17 84.1(6)
C21 C16 C17 C18 -2.8(9)
N2 C16 C17 C18 -178.7(6)
C21 C16 C17 C22 175.9(5)
N2 C16 C17 C22 0.0(8)
C16 C17 C18 C19 1.4(12)
C22 C17 C18 C19 -177.3(8)
C17 C18 C19 C20 -0.4(14)
C18 C19 C20 C21 0.6(13)
C17 C16 C21 C20 3.0(8)
N2 C16 C21 C20 178.7(5)
C17 C16 C21 C25 -174.4(5)
N2 C16 C21 C25 1.3(7)
C19 C20 C21 C16 -1.8(10)
C19 C20 C21 C25 175.7(7)
C18 C17 C22 C24A -56(3)
C16 C17 C22 C24A 125(2)
C18 C17 C22 C24 -58(3)
C16 C17 C22 C24 123(3)
C18 C17 C22 C23A 46(5)
C16 C17 C22 C23A -133(5)
C18 C17 C22 C23 71.2(15)
C16 C17 C22 C23 -107.4(15)
C16 C21 C25 C26 96.2(7)
C20 C21 C25 C26 -81.0(8)
C16 C21 C25 C27 -141.7(6)
C20 C21 C25 C27 41.1(8)
C30 N3 C28 C29 0.1(4)
C31 N3 C28 C29 -179.0(4)
C30 N3 C28 Al1 -166.2(3)
C31 N3 C28 Al1 14.8(6)
N3 C28 C29 N4 0.6(4)
Al1 C28 C29 N4 167.3(3)
C30 N4 C29 C28 -1.1(4)
C43 N4 C29 C28 -177.5(3)
C28 N3 C30 N4 -0.8(4)
C31 N3 C30 N4 178.4(3)
C29 N4 C30 N3 1.1(4)
C43 N4 C30 N3 177.3(3)
C30 N3 C31 C32 -87.6(5)
C28 N3 C31 C32 91.4(5)
C30 N3 C31 C36 89.7(5)
C28 N3 C31 C36 -91.3(5)
C36 C31 C32 C33 -0.9(8)
N3 C31 C32 C33 176.2(5)
C36 C31 C32 C37 -176.0(5)
N3 C31 C32 C37 1.1(7)
C31 C32 C33 C34 1.2(10)
C37 C32 C33 C34 176.4(7)
C32 C33 C34 C35 -0.8(13)
C33 C34 C35 C36 0.0(13)
C34 C35 C36 C31 0.3(10)
C34 C35 C36 C40 -178.3(7)
C32 C31 C36 C35 0.2(8)
N3 C31 C36 C35 -176.9(5)
C32 C31 C36 C40 178.8(5)
N3 C31 C36 C40 1.7(7)
C31 C32 C37 C38 -133.8(6)
C33 C32 C37 C38 51.4(8)
C31 C32 C37 C39 101.5(6)
C33 C32 C37 C39 -73.3(7)
C35 C36 C40 C42 73.1(7)
C31 C36 C40 C42 -105.5(6)
C35 C36 C40 C41 -50.6(7)
C31 C36 C40 C41 130.8(5)
C30 N4 C43 C44 80.8(5)
C29 N4 C43 C44 -103.6(5)
C30 N4 C43 C48 -103.9(5)
C29 N4 C43 C48 71.8(5)
C48 C43 C44 C45 -1.2(7)
N4 C43 C44 C45 173.8(4)
C48 C43 C44 C49 178.5(4)
N4 C43 C44 C49 -6.4(6)
C43 C44 C45 C46 1.3(8)
C49 C44 C45 C46 -178.5(5)
C44 C45 C46 C47 -0.3(9)
C45 C46 C47 C48 -0.9(8)
C46 C47 C48 C43 0.9(7)
C46 C47 C48 C52 177.5(5)
C44 C43 C48 C47 0.1(6)
N4 C43 C48 C47 -175.1(4)
C44 C43 C48 C52 -176.5(4)
N4 C43 C48 C52 8.3(6)
C45 C44 C49 C51 78.7(6)
C43 C44 C49 C51 -101.0(5)
C45 C44 C49 C50 -44.5(7)
C43 C44 C49 C50 135.7(5)
C47 C48 C52 C54 -90.2(6)
C43 C48 C52 C54 86.2(6)
C47 C48 C52 C53 33.0(7)
C43 C48 C52 C53 -150.7(5)
C66 C61 C62 C63 -0.7(11)
C61 C62 C63 C64 -0.1(11)
C62 C63 C64 C65 1.1(11)
C63 C64 C65 C66 -1.3(10)
C62 C61 C66 C65 0.5(11)
C64 C65 C66 C61 0.5(10)
C76 C71 C72 C73 -0.2(16)
C71 C72 C73 C74 0.6(15)
C72 C73 C74 C75 -3.4(15)
C73 C74 C75 C76 5.7(17)
C74 C75 C76 C71 -5.2(19)
C72 C71 C76 C75 2.5(18)

loop_
_cod_changelog_entry_id
_cod_changelog_entry_author
_cod_changelog_entry_date
_cod_changelog_entry_text
1 'Vaitkus, Antanas' 2024-12-11T17:34:15+02:00
;
 Assigned atoms 'I2' and 'H1' to the same disorder assembly 'A' after
 consulting the original publication.
;
